data_2238290
loop_
_publ_author_name
'Bozkurt, Nihat'
'Dilek, Nefise'
'\,Caylak Deliba\,s, Nagihan'
'Necefo\(glu, Hacali'
'H\"okelek, Tuncer'

_publ_section_title
;
 <i>catena</i>-Poly[aquabis(\m-3-chlorobenzoato-\k^2^<i>O</i>:<i>O</i>')zinc]
;
_journal_coeditor_code XU5711
_journal_issue 7
_journal_name_full 'Acta Crystallographica Section E'
_journal_page_first m381
_journal_page_last m382
_journal_paper_doi 10.1107/S160053681301564X
_journal_volume 69
_journal_year 2013
_chemical_formula_iupac '[Zn (C7 H4 Cl O2)2 (H2 O)]'
_chemical_formula_moiety 'C14 H10 Cl2 O5 Zn'
_chemical_formula_sum 'C14 H10 Cl2 O5 Zn'
_chemical_formula_weight 394.51
_chemical_name_systematic
;
<i>catena</i>-Poly[aquabis(\m-3-chlorobenzoato-\k^2^<i>O</i>:<i>O</i>')zinc]
;
_space_group_IT_number 15
_symmetry_cell_setting monoclinic
_symmetry_space_group_name_Hall '-C 2yc'
_symmetry_space_group_name_H-M 'C 1 2/c 1'
_atom_sites_solution_hydrogens geom
_atom_sites_solution_primary direct
_atom_sites_solution_secondary difmap
_audit_creation_method SHELXL-97
_cell_angle_alpha 90.00
_cell_angle_beta 96.554(2)
_cell_angle_gamma 90.00
_cell_formula_units_Z 4
_cell_length_a 31.8553(8)
_cell_length_b 6.1786(2)
_cell_length_c 7.5117(3)
_cell_measurement_reflns_used 9983
_cell_measurement_temperature 294(2)
_cell_measurement_theta_max 28.32
_cell_measurement_theta_min 2.57
_cell_volume 1468.80(8)
_computing_cell_refinement '<i>SAINT</i> (Bruker, 2012)'
_computing_data_collection '<i>APEX2</i> (Bruker, 2012)'
_computing_data_reduction '<i>SAINT</i> (Bruker, 2012)'
_computing_molecular_graphics '<i>ORTEP-3</i> for Windows (Farrugia, 2012)'
_computing_publication_material 'WinGX (Farrugia, 2012) and PLATON (Spek, 2009)'
_computing_structure_refinement '<i>SHELXL97</i> (Sheldrick, 2008)'
_computing_structure_solution '<i>SHELXS97</i> (Sheldrick, 2008)'
_diffrn_ambient_temperature 294(2)
_diffrn_measured_fraction_theta_full 0.999
_diffrn_measured_fraction_theta_max 0.999
_diffrn_measurement_device_type 'Bruker SMART BREEZE CCD'
_diffrn_measurement_method '\f and \w scans'
_diffrn_radiation_monochromator graphite
_diffrn_radiation_source 'fine-focus sealed tube'
_diffrn_radiation_type MoK\a
_diffrn_radiation_wavelength 0.71073
_diffrn_reflns_av_R_equivalents 0.0363
_diffrn_reflns_av_sigmaI/netI 0.0191
_diffrn_reflns_limit_h_max 42
_diffrn_reflns_limit_h_min -41
_diffrn_reflns_limit_k_max 8
_diffrn_reflns_limit_k_min -8
_diffrn_reflns_limit_l_max 10
_diffrn_reflns_limit_l_min -8
_diffrn_reflns_number 13582
_diffrn_reflns_theta_full 28.34
_diffrn_reflns_theta_max 28.34
_diffrn_reflns_theta_min 1.29
_exptl_absorpt_coefficient_mu 2.055
_exptl_absorpt_correction_T_max 0.735
_exptl_absorpt_correction_T_min 0.545
_exptl_absorpt_correction_type multi-scan
_exptl_absorpt_process_details '(<i>SADABS</i>; Bruker, 2012)'
_exptl_crystal_colour colorless
_exptl_crystal_density_diffrn 1.784
_exptl_crystal_density_method 'not measured'
_exptl_crystal_description block
_exptl_crystal_F_000 792
_exptl_crystal_size_max 0.35
_exptl_crystal_size_mid 0.25
_exptl_crystal_size_min 0.15
_refine_diff_density_max 0.431
_refine_diff_density_min -0.345
_refine_ls_extinction_method none
_refine_ls_goodness_of_fit_ref 1.115
_refine_ls_hydrogen_treatment mixed
_refine_ls_matrix_type full
_refine_ls_number_parameters 105
_refine_ls_number_reflns 1825
_refine_ls_number_restraints 0
_refine_ls_restrained_S_all 1.115
_refine_ls_R_factor_all 0.0276
_refine_ls_R_factor_gt 0.0256
_refine_ls_shift/su_max 0.002
_refine_ls_shift/su_mean 0.000
_refine_ls_structure_factor_coef Fsqd
_refine_ls_weighting_details 'calc w=1/[\s^2^(Fo^2^)+(0.0337P)^2^+1.4314P] where P=(Fo^2^+2Fc^2^)/3'
_refine_ls_weighting_scheme calc
_refine_ls_wR_factor_gt 0.0671
_refine_ls_wR_factor_ref 0.0686
_reflns_number_gt 1727
_reflns_number_total 1825
_reflns_threshold_expression I>2\s(I)
_cod_data_source_file xu5711.cif
_cod_data_source_block I
_cod_original_sg_symbol_H-M 'C 2/c'
_cod_database_code 2238290
_cod_database_fobs_code 2238290

loop_
_symmetry_equiv_pos_as_xyz
'x, y, z'
'-x, y, -z+1/2'
'x+1/2, y+1/2, z'
'-x+1/2, y+1/2, -z+1/2'
'-x, -y, -z'
'x, -y, z-1/2'
'-x+1/2, -y+1/2, -z'
'x+1/2, -y+1/2, z-1/2'

loop_
_atom_site_type_symbol
_atom_site_label
_atom_site_fract_x
_atom_site_fract_y
_atom_site_fract_z
_atom_site_U_iso_or_equiv
_atom_site_adp_type
_atom_site_calc_flag
_atom_site_refinement_flags
_atom_site_occupancy
_atom_site_symmetry_multiplicity
Zn Zn1 1.0000 0.18233(4) 0.2500 0.02388(10) Uani d S 1 2
Cl Cl1 0.781898(15) -0.05564(11) -0.15745(9) 0.05827(18) Uani d . 1 1
O O1 0.97446(4) 0.20515(18) -0.03094(16) 0.0286(3) Uani d . 1 1
O O2 1.05402(4) 0.0674(2) 0.19485(18) 0.0368(3) Uani d . 1 1
O O3 1.0000 0.5006(3) 0.2500 0.0497(6) Uani d S 1 2
H H31 0.9935(8) 0.573(4) 0.325(3) 0.045(7) Uiso d . 1 1
C C1 0.94299(5) 0.1000(3) -0.1019(2) 0.0250(3) Uani d . 1 1
C C2 0.89932(5) 0.1772(2) -0.0796(2) 0.0263(3) Uani d . 1 1
C C3 0.86489(5) 0.0444(3) -0.1307(2) 0.0306(3) Uani d . 1 1
H H3 0.8687 -0.0906 -0.1814 0.037 Uiso calc R 1 1
C C4 0.82482(5) 0.1162(3) -0.1050(3) 0.0357(4) Uani d . 1 1
C C5 0.81842(6) 0.3189(3) -0.0349(3) 0.0409(5) Uani d . 1 1
H H5 0.7913 0.3660 -0.0205 0.049 Uiso calc R 1 1
C C6 0.85288(6) 0.4504(3) 0.0133(3) 0.0411(4) Uani d . 1 1
H H6 0.8489 0.5872 0.0600 0.049 Uiso calc R 1 1
C C7 0.89340(6) 0.3808(3) -0.0069(3) 0.0346(4) Uani d . 1 1
H H7 0.9165 0.4694 0.0277 0.042 Uiso calc R 1 1

loop_
_atom_site_aniso_label
_atom_site_aniso_U_11
_atom_site_aniso_U_22
_atom_site_aniso_U_33
_atom_site_aniso_U_12
_atom_site_aniso_U_13
_atom_site_aniso_U_23
Zn1 0.02038(13) 0.01944(13) 0.03266(17) 0.000 0.00670(10) 0.000
Cl1 0.0262(2) 0.0787(4) 0.0707(4) -0.0071(2) 0.0089(2) -0.0203(3)
O1 0.0262(5) 0.0295(6) 0.0302(6) -0.0027(4) 0.0034(5) 0.0041(4)
O2 0.0225(5) 0.0460(7) 0.0416(7) 0.0066(5) 0.0027(5) -0.0187(6)
O3 0.0973(18) 0.0189(8) 0.0384(12) 0.000 0.0312(12) 0.000
C1 0.0237(7) 0.0287(7) 0.0231(8) 0.0039(6) 0.0049(6) 0.0027(6)
C2 0.0241(7) 0.0296(8) 0.0256(8) 0.0060(5) 0.0052(6) 0.0013(6)
C3 0.0256(7) 0.0356(8) 0.0310(9) 0.0043(6) 0.0056(6) -0.0034(7)
C4 0.0249(8) 0.0485(10) 0.0340(9) 0.0030(7) 0.0046(7) -0.0012(8)
C5 0.0302(9) 0.0523(12) 0.0418(11) 0.0169(8) 0.0105(8) 0.0013(8)
C6 0.0432(10) 0.0355(9) 0.0459(11) 0.0151(8) 0.0107(8) -0.0036(8)
C7 0.0337(8) 0.0311(8) 0.0395(10) 0.0049(7) 0.0062(7) -0.0030(7)

loop_
_atom_type_symbol
_atom_type_description
_atom_type_scat_dispersion_real
_atom_type_scat_dispersion_imag
_atom_type_scat_source
C C 0.0030 0.0020 'International Tables Vol C Tables 4.2.6.8 and 6.1.1.4'
H H 0.0000 0.0000 'International Tables Vol C Tables 4.2.6.8 and 6.1.1.4'
Cl Cl 0.1480 0.1590 'International Tables Vol C Tables 4.2.6.8 and 6.1.1.4'
N N 0.0060 0.0030 'International Tables Vol C Tables 4.2.6.8 and 6.1.1.4'
O O 0.0110 0.0060 'International Tables Vol C Tables 4.2.6.8 and 6.1.1.4'
Zn Zn 0.2840 1.4300 'International Tables Vol C Tables 4.2.6.8 and 6.1.1.4'

loop_
_geom_angle_atom_site_label_1
_geom_angle_atom_site_label_2
_geom_angle_atom_site_label_3
_geom_angle_site_symmetry_1
_geom_angle_site_symmetry_3
_geom_angle
O1 Zn1 O1 . 2_755 172.58(6)
O2 Zn1 O1 . . 93.38(5)
O2 Zn1 O1 2_755 . 89.33(5)
O2 Zn1 O1 . 2_755 89.33(5)
O2 Zn1 O1 2_755 2_755 93.38(5)
O2 Zn1 O2 2_755 . 137.26(8)
O2 Zn1 O3 . . 111.37(4)
O2 Zn1 O3 2_755 . 111.37(4)
O3 Zn1 O1 . . 86.29(3)
O3 Zn1 O1 . 2_755 86.29(3)
C1 O1 Zn1 . . 124.58(10)
C1 O2 Zn1 5_755 . 122.84(11)
Zn1 O3 H31 . . 125.7(19)
O1 C1 C2 . . 119.52(14)
O2 C1 O1 5_755 . 123.47(14)
O2 C1 C2 5_755 . 117.00(14)
C3 C2 C1 . . 119.70(14)
C3 C2 C7 . . 120.29(15)
C7 C2 C1 . . 120.01(15)
C2 C3 H3 . . 120.5
C4 C3 C2 . . 118.90(16)
C4 C3 H3 . . 120.5
C3 C4 Cl1 . . 119.05(16)
C5 C4 Cl1 . . 119.50(14)
C5 C4 C3 . . 121.43(18)
C4 C5 H5 . . 120.5
C6 C5 C4 . . 119.05(16)
C6 C5 H5 . . 120.5
C5 C6 C7 . . 120.76(17)
C5 C6 H6 . . 119.6
C7 C6 H6 . . 119.6
C2 C7 H7 . . 120.2
C6 C7 C2 . . 119.54(18)
C6 C7 H7 . . 120.2

loop_
_geom_bond_atom_site_label_1
_geom_bond_atom_site_label_2
_geom_bond_site_symmetry_2
_geom_bond_distance
_geom_bond_publ_flag
Zn1 O1 . 2.1779(12) yes
Zn1 O1 2_755 2.1779(12) ?
Zn1 O2 . 1.9493(11) yes
Zn1 O2 2_755 1.9493(11) ?
Zn1 O3 . 1.9664(19) yes
Cl1 C4 . 1.740(2) ?
O1 C1 . 1.260(2) ?
O2 C1 5_755 1.258(2) ?
O3 H31 . 0.77(2) ?
C1 O2 5_755 1.258(2) ?
C2 C1 . 1.498(2) ?
C2 C3 . 1.388(2) ?
C2 C7 . 1.393(2) ?
C3 C4 . 1.386(2) ?
C3 H3 . 0.9300 ?
C5 C4 . 1.383(3) ?
C5 C6 . 1.380(3) ?
C5 H5 . 0.9300 ?
C6 H6 . 0.9300 ?
C7 C6 . 1.385(2) ?
C7 H7 . 0.9300 ?

loop_
_geom_hbond_atom_site_label_D
_geom_hbond_atom_site_label_H
_geom_hbond_atom_site_label_A
_geom_hbond_site_symmetry_A
_geom_hbond_distance_DH
_geom_hbond_distance_HA
_geom_hbond_distance_DA
_geom_hbond_angle_DHA
_geom_hbond_publ_flag
O3 H31 O1 6_566 0.77(2) 1.89(2) 2.6421(17) 168(2) yes

loop_
_geom_torsion_atom_site_label_1
_geom_torsion_atom_site_label_2
_geom_torsion_atom_site_label_3
_geom_torsion_atom_site_label_4
_geom_torsion_site_symmetry_1
_geom_torsion_site_symmetry_4
_geom_torsion
O2 Zn1 O1 C1 . . 116.58(13)
O2 Zn1 O1 C1 2_755 . -20.74(13)
O3 Zn1 O1 C1 . . -132.21(12)
O1 Zn1 O2 C1 . 5_755 -55.67(14)
O1 Zn1 O2 C1 2_755 5_755 131.24(14)
O2 Zn1 O2 C1 2_755 5_755 36.99(13)
O3 Zn1 O2 C1 . 5_755 -143.01(13)
Zn1 O1 C1 O2 . 5_755 -100.74(17)
Zn1 O1 C1 C2 . . 80.48(17)
C3 C2 C1 O1 . . -169.14(15)
C3 C2 C1 O2 . 5_755 12.0(2)
C7 C2 C1 O1 . . 10.5(2)
C7 C2 C1 O2 . 5_755 -168.37(16)
C1 C2 C3 C4 . . 178.42(16)
C7 C2 C3 C4 . . -1.2(3)
C1 C2 C7 C6 . . -179.91(17)
C3 C2 C7 C6 . . -0.3(3)
C2 C3 C4 Cl1 . . -176.52(14)
C2 C3 C4 C5 . . 2.0(3)
C6 C5 C4 Cl1 . . 177.28(16)
C6 C5 C4 C3 . . -1.2(3)
C4 C5 C6 C7 . . -0.3(3)
C2 C7 C6 C5 . . 1.1(3)
